data_4134466
loop_
_publ_author_name
'Chen, Lizhuang'
'Liao, Wei-Qiang'
'Ai, Yong'
'Li, Junyi'
'Deng, Siyu'
'Hou, Yunlong'
'Tang, Yuan-Yuan'

_publ_section_title
;
 Precise Molecular Design Toward Organic-Inorganic Zinc Chloride
 ABX<sub>3</sub> Ferroelectrics.
;
_journal_issue 13
_journal_name_full 'Journal of the American Chemical Society'
_journal_page_first 6236
_journal_page_last 6243
_journal_paper_doi 10.1021/jacs.0c00315
_journal_volume 142
_journal_year 2020
_chemical_formula_moiety 'Cl3 Zn, C4 H12 N'
_chemical_formula_sum 'C4 H12 Cl3 N Zn'
_chemical_formula_weight 245.87
_space_group_crystal_system orthorhombic
_space_group_IT_number 26
_space_group_name_Hall 'P 2c -2'
_space_group_name_H-M_alt 'P m c 21'
_atom_sites_solution_hydrogens difmap
_audit_creation_method SHELXL-2014/7
_cell_angle_alpha 90
_cell_angle_beta 90
_cell_angle_gamma 90
_cell_formula_units_Z 4
_cell_length_a 7.2453(3)
_cell_length_b 8.8632(4)
_cell_length_c 15.4226(8)
_cell_measurement_reflns_used 4690
_cell_measurement_temperature 293(2)
_cell_measurement_theta_max 30.7030
_cell_measurement_theta_min 3.4840
_cell_volume 990.39(8)
_computing_cell_refinement 'CrysAlisPro 1.171.39.46 (Rigaku OD, 2018)'
_computing_data_collection 'CrysAlisPro 1.171.39.46 (Rigaku OD, 2018)'
_computing_data_reduction 'CrysAlisPro 1.171.39.46 (Rigaku OD, 2018)'
_computing_molecular_graphics 'DIAMOND (Brandenburg & Putz, 2005)'
_computing_publication_material 'SHELXL-2014/7 (Sheldrick, 2014)'
_computing_structure_refinement 'SHELXL-2014/7 (Sheldrick, 2014)'
_computing_structure_solution 'SHELXL-2014/7 (Sheldrick, 2014)'
_diffrn_ambient_temperature 293(2)
_diffrn_measured_fraction_theta_full 0.998
_diffrn_measured_fraction_theta_max 0.981
_diffrn_measurement_device_type 'XtaLAB Synergy R, DW system, HyPix'
_diffrn_measurement_method 'four-circle diffractometer'
_diffrn_radiation_type MoK\a
_diffrn_radiation_wavelength 0.71073
_diffrn_reflns_av_R_equivalents 0.0507
_diffrn_reflns_av_unetI/netI 0.0321
_diffrn_reflns_Laue_measured_fraction_full 0.998
_diffrn_reflns_Laue_measured_fraction_max 0.981
_diffrn_reflns_limit_h_max 9
_diffrn_reflns_limit_h_min -8
_diffrn_reflns_limit_k_max 10
_diffrn_reflns_limit_k_min -11
_diffrn_reflns_limit_l_max 19
_diffrn_reflns_limit_l_min -16
_diffrn_reflns_number 4905
_diffrn_reflns_point_group_measured_fraction_full 0.998
_diffrn_reflns_point_group_measured_fraction_max 0.980
_diffrn_reflns_theta_full 25.242
_diffrn_reflns_theta_max 27.237
_diffrn_reflns_theta_min 2.641
_diffrn_source 'Rotating-anode X-ray tube'
_exptl_absorpt_coefficient_mu 3.218
_exptl_absorpt_correction_T_max 1.00000
_exptl_absorpt_correction_T_min 0.48524
_exptl_absorpt_correction_type multi-scan
_exptl_absorpt_process_details 'CrysAlisPro 1.171.39.46 (Rigaku OD, 2018)'
_exptl_crystal_colour Colourless
_exptl_crystal_density_diffrn 1.649
_exptl_crystal_description Prism
_exptl_crystal_F_000 496
_exptl_crystal_size_max 0.210
_exptl_crystal_size_mid 0.210
_exptl_crystal_size_min 0.200
_refine_diff_density_max 0.456
_refine_diff_density_min -0.733
_refine_diff_density_rms 0.200
_refine_ls_abs_structure_details
;
 Refined as an inversion twin.
;
_refine_ls_abs_structure_Flack 0.033(19)
_refine_ls_extinction_coef 0.123(7)
_refine_ls_extinction_expression Fc^*^=kFc[1+0.001xFc^2^\l^3^/sin(2\q)]^-1/4^
_refine_ls_extinction_method 'SHELXL-2014/7 (Sheldrick 2014'
_refine_ls_goodness_of_fit_ref 1.058
_refine_ls_hydrogen_treatment constr
_refine_ls_matrix_type full
_refine_ls_number_parameters 102
_refine_ls_number_reflns 2077
_refine_ls_number_restraints 1
_refine_ls_restrained_S_all 1.058
_refine_ls_R_factor_all 0.0338
_refine_ls_R_factor_gt 0.0333
_refine_ls_shift/su_max 0.000
_refine_ls_shift/su_mean 0.000
_refine_ls_structure_factor_coef Fsqd
_refine_ls_weighting_details 'w=1/[\s^2^(Fo^2^)+(0.0645P)^2^] where P=(Fo^2^+2Fc^2^)/3'
_refine_ls_weighting_scheme calc
_refine_ls_wR_factor_gt 0.0839
_refine_ls_wR_factor_ref 0.0842
_reflns_Friedel_coverage 0.924
_reflns_Friedel_fraction_full 0.999
_reflns_Friedel_fraction_max 0.980
_reflns_number_gt 2014
_reflns_number_total 2077
_reflns_threshold_expression 'I > 2\s(I)'
_cod_data_source_file ja0c00315_si_002.cif
_cod_data_source_block '[(CH3)4N]ZnCl3-293K'
_cod_depositor_comments 'Adding full bibliography for 4134460--4134466.cif.'
_cod_database_code 4134466
_shelx_shelxl_version_number 2014/7
_shelx_space_group_comment
;
The symmetry employed for this shelxl refinement is uniquely defined
by the following loop, which should always be used as a source of
symmetry information in preference to the above space-group names.
They are only intended as comments.
;
_shelx_estimated_absorpt_t_min 0.551
_shelx_estimated_absorpt_t_max 0.565

loop_
_space_group_symop_operation_xyz
'x, y, z'
'-x, -y, z+1/2'
'x, -y, z+1/2'
'-x, y, z'

loop_
_atom_site_label
_atom_site_type_symbol
_atom_site_fract_x
_atom_site_fract_y
_atom_site_fract_z
_atom_site_U_iso_or_equiv
_atom_site_adp_type
_atom_site_occupancy
_atom_site_site_symmetry_order
_atom_site_calc_flag
_atom_site_refinement_flags_posn
_atom_site_refinement_flags_adp
_atom_site_refinement_flags_occupancy
_atom_site_disorder_assembly
_atom_site_disorder_group
Zn1 Zn 0.0000 0.17550(9) 0.10668(5) 0.0304(2) Uani 1 2 d S T P . .
Zn2 Zn 0.5000 0.27302(8) 0.14784(4) 0.0307(2) Uani 1 2 d S T P . .
Cl1 Cl 0.0000 -0.0148(2) 0.01244(12) 0.0419(4) Uani 1 2 d S T P . .
Cl2 Cl 0.0000 0.41041(19) 0.05926(13) 0.0423(4) Uani 1 2 d S T P . .
Cl3 Cl 0.24741(13) 0.13606(15) 0.20312(7) 0.0402(3) Uani 1 1 d . . . . .
Cl4 Cl 0.5000 0.2637(2) 0.00579(12) 0.0447(4) Uani 1 2 d S T P . .
Cl5 Cl 0.5000 0.4929(2) 0.21848(13) 0.0485(4) Uani 1 2 d S T P . .
N1 N 0.5000 0.2395(7) 0.4787(5) 0.0388(14) Uani 1 2 d S T P . .
N2 N 1.0000 0.3097(8) 0.7947(4) 0.0346(12) Uani 1 2 d S T P . .
C1 C 0.3331(9) 0.3346(8) 0.4670(8) 0.085(3) Uani 1 1 d . . . . .
H1A H 0.2237 0.2732 0.4719 0.127 Uiso 1 1 d R U . . .
H1B H 0.3340 0.4095 0.5131 0.127 Uiso 1 1 d R U . . .
H1C H 0.3340 0.3849 0.4108 0.127 Uiso 1 1 d R U . . .
C2 C 0.5000 0.1119(14) 0.4151(7) 0.069(3) Uani 1 2 d S T P . .
H2A H 0.3915 0.0496 0.4211 0.103 Uiso 1 1 d R U . . .
H2B H 0.5000 0.1595 0.3581 0.103 Uiso 1 2 d R U P . .
C3 C 0.5000 0.1673(13) 0.5665(7) 0.065(2) Uani 1 2 d S T P . .
H3A H 0.3915 0.1048 0.5716 0.097 Uiso 1 1 d R U . . .
H3C H 0.5000 0.2423 0.6126 0.097 Uiso 1 2 d R U P . .
C4 C 0.8323(7) 0.2464(8) 0.8371(4) 0.0579(16) Uani 1 1 d . . . . .
H4A H 0.8326 0.1375 0.8313 0.087 Uiso 1 1 d R U . . .
H4B H 0.8339 0.2732 0.8985 0.087 Uiso 1 1 d R U . . .
H4C H 0.7227 0.2871 0.8101 0.087 Uiso 1 1 d R U . . .
C5 C 1.0000 0.4769(10) 0.8036(6) 0.0502(18) Uani 1 2 d S T P . .
H5A H 0.8915 0.5179 0.7758 0.075 Uiso 1 1 d R U . . .
H5B H 1.0000 0.5039 0.8649 0.075 Uiso 1 2 d R U P . .
C6 C 1.0000 0.2733(12) 0.7007(6) 0.062(2) Uani 1 2 d S T P . .
H6A H 1.0000 0.1644 0.6949 0.093 Uiso 1 2 d R U P . .
H6B H 0.8915 0.3144 0.6729 0.093 Uiso 1 1 d R U . . .

loop_
_atom_site_aniso_label
_atom_site_aniso_U_11
_atom_site_aniso_U_22
_atom_site_aniso_U_33
_atom_site_aniso_U_23
_atom_site_aniso_U_13
_atom_site_aniso_U_12
Zn1 0.0275(4) 0.0318(4) 0.0318(4) 0.0002(3) 0.000 0.000
Zn2 0.0272(4) 0.0331(4) 0.0319(4) -0.0016(3) 0.000 0.000
Cl1 0.0430(8) 0.0392(8) 0.0436(8) -0.0084(8) 0.000 0.000
Cl2 0.0484(8) 0.0317(7) 0.0468(9) 0.0024(8) 0.000 0.000
Cl3 0.0247(5) 0.0551(7) 0.0409(6) 0.0131(5) -0.0056(4) -0.0082(5)
Cl4 0.0471(10) 0.0547(10) 0.0322(8) -0.0016(8) 0.000 0.000
Cl5 0.0450(9) 0.0405(8) 0.0599(11) -0.0173(8) 0.000 0.000
N1 0.029(3) 0.036(3) 0.051(4) 0.007(3) 0.000 0.000
N2 0.035(3) 0.040(3) 0.029(2) 0.005(2) 0.000 0.000
C1 0.033(3) 0.058(4) 0.163(9) 0.030(5) -0.009(4) 0.009(3)
C2 0.082(7) 0.073(7) 0.051(5) -0.019(5) 0.000 0.000
C3 0.075(5) 0.076(7) 0.043(4) 0.007(5) 0.000 0.000
C4 0.040(3) 0.075(4) 0.059(3) 0.021(3) 0.004(3) -0.012(3)
C5 0.048(4) 0.042(5) 0.061(5) -0.011(4) 0.000 0.000
C6 0.100(7) 0.056(5) 0.030(4) -0.004(4) 0.000 0.000

loop_
_atom_type_symbol
_atom_type_description
_atom_type_scat_dispersion_real
_atom_type_scat_dispersion_imag
_atom_type_scat_source
C C 0.0033 0.0016 'International Tables Vol C Tables 4.2.6.8 and 6.1.1.4'
H H 0.0000 0.0000 'International Tables Vol C Tables 4.2.6.8 and 6.1.1.4'
N N 0.0061 0.0033 'International Tables Vol C Tables 4.2.6.8 and 6.1.1.4'
Cl Cl 0.1484 0.1585 'International Tables Vol C Tables 4.2.6.8 and 6.1.1.4'
Zn Zn 0.2839 1.4301 'International Tables Vol C Tables 4.2.6.8 and 6.1.1.4'

loop_
_geom_angle_atom_site_label_1
_geom_angle_atom_site_label_2
_geom_angle_atom_site_label_3
_geom_angle
_geom_angle_site_symmetry_1
_geom_angle_site_symmetry_3
_geom_angle_publ_flag
Cl2 Zn1 Cl1 119.90(8) . . ?
Cl2 Zn1 Cl3 110.45(5) . . ?
Cl1 Zn1 Cl3 107.44(5) . . ?
Cl2 Zn1 Cl3 110.45(5) . 4 ?
Cl1 Zn1 Cl3 107.44(5) . 4 ?
Cl3 Zn1 Cl3 99.11(6) . 4 ?
Cl4 Zn2 Cl5 121.35(8) . . ?
Cl4 Zn2 Cl3 110.02(5) . . ?
Cl5 Zn2 Cl3 105.85(5) . . ?
Cl4 Zn2 Cl3 110.02(5) . 4_655 ?
Cl5 Zn2 Cl3 105.85(5) . 4_655 ?
Cl3 Zn2 Cl3 101.94(6) . 4_655 ?
Zn1 Cl3 Zn2 106.63(5) . . ?
C1 N1 C1 109.0(7) . 4_655 ?
C1 N1 C2 110.4(6) . . ?
C1 N1 C2 110.4(6) 4_655 . ?
C1 N1 C3 110.7(6) . . ?
C1 N1 C3 110.7(6) 4_655 . ?
C2 N1 C3 105.7(7) . . ?
C6 N2 C5 107.8(7) . . ?
C6 N2 C4 110.3(5) . . ?
C5 N2 C4 109.6(5) . . ?
C6 N2 C4 110.3(5) . 4_755 ?
C5 N2 C4 109.6(5) . 4_755 ?
C4 N2 C4 109.3(6) . 4_755 ?

loop_
_geom_bond_atom_site_label_1
_geom_bond_atom_site_label_2
_geom_bond_distance
_geom_bond_site_symmetry_2
_geom_bond_publ_flag
Zn1 Cl2 2.2067(18) . ?
Zn1 Cl1 2.227(2) . ?
Zn1 Cl3 2.3554(11) . ?
Zn1 Cl3 2.3554(11) 4 ?
Zn2 Cl4 2.1923(19) . ?
Zn2 Cl5 2.2328(19) . ?
Zn2 Cl3 2.3558(11) . ?
Zn2 Cl3 2.3559(11) 4_655 ?
N1 C1 1.485(7) . ?
N1 C1 1.485(7) 4_655 ?
N1 C2 1.498(13) . ?
N1 C3 1.498(13) . ?
N2 C6 1.486(10) . ?
N2 C5 1.488(11) . ?
N2 C4 1.490(6) . ?
N2 C4 1.490(6) 4_755 ?
